data_7707523
loop_
_publ_author_name
'Wolf, Silke'
'Liebertseder, Mareike'
'Feldmann, Claus'

_publ_section_title
;
 Synthesis, structure, and photoluminesence of the chloridoaluminates
 [BMIm][Sn(AlCl<sub>4</sub>)<sub>3</sub>],
 [BMPyr][Sn(AlCl<sub>4</sub>)<sub>3</sub>], and
 [BMIm][Pb(AlCl<sub>4</sub>)<sub>3</sub>].
;
_journal_issue 24
_journal_name_full 'Dalton transactions (Cambridge, England : 2003)'
_journal_page_first 8549
_journal_page_last 8557
_journal_paper_doi 10.1039/d0dt03766d
_journal_volume 50
_journal_year 2021
_chemical_formula_moiety 'Al3 Cl12 Pb, 2(C5 H9 N)'
_chemical_formula_sum 'C10 H18 Al3 Cl12 N2 Pb'
_chemical_formula_weight 879.79
_chemical_properties_physical Moisture-sensitive,Hygroscopic
_space_group_crystal_system monoclinic
_space_group_IT_number 15
_space_group_name_Hall '-C 2yc'
_space_group_name_H-M_alt 'C 1 2/c 1'
_atom_sites_solution_hydrogens geom
_atom_sites_solution_primary iterative
_audit_creation_date 2020-10-20
_audit_creation_method
;
Olex2 1.3
(compiled Nov 21 2019 18:26:39 for OlexSys, GUI svn.r6003)
;
_audit_update_record
;
2020-10-29 deposited with the CCDC.	2021-05-27 downloaded from the CCDC.
;
_cell_angle_alpha 90
_cell_angle_beta 100.00(7)
_cell_angle_gamma 90
_cell_formula_units_Z 4
_cell_length_a 15.056(12)
_cell_length_b 15.530(13)
_cell_length_c 11.876(11)
_cell_measurement_reflns_used 362
_cell_measurement_temperature 213
_cell_measurement_theta_max 15.70
_cell_measurement_theta_min 1.83
_cell_volume 2735(4)
_computing_molecular_graphics 'Olex2 1.3 (Dolomanov et al., 2009)'
_computing_publication_material 'Olex2 1.3 (Dolomanov et al., 2009)'
_computing_structure_refinement 'SHELXL 2017/1 (Sheldrick, 2015)'
_computing_structure_solution 'olex2.solve 1.3 (Bourhis et al., 2015)'
_diffrn_ambient_temperature 213
_diffrn_measured_fraction_theta_full 1.000
_diffrn_measured_fraction_theta_max 1.000
_diffrn_measurement_device_type 'Stoe IPDS2'
_diffrn_radiation_type MoK\a
_diffrn_radiation_wavelength 0.71073
_diffrn_reflns_av_R_equivalents 0.1107
_diffrn_reflns_av_unetI/netI 0.0915
_diffrn_reflns_Laue_measured_fraction_full 1.000
_diffrn_reflns_Laue_measured_fraction_max 1.000
_diffrn_reflns_limit_h_max 18
_diffrn_reflns_limit_h_min -18
_diffrn_reflns_limit_k_max 19
_diffrn_reflns_limit_k_min -19
_diffrn_reflns_limit_l_max 14
_diffrn_reflns_limit_l_min -14
_diffrn_reflns_number 9666
_diffrn_reflns_point_group_measured_fraction_full 1.000
_diffrn_reflns_point_group_measured_fraction_max 1.000
_diffrn_reflns_theta_full 25.242
_diffrn_reflns_theta_max 25.983
_diffrn_reflns_theta_min 1.899
_exptl_absorpt_coefficient_mu 7.443
_exptl_absorpt_correction_T_max 0.3204
_exptl_absorpt_correction_T_min 0.0669
_exptl_absorpt_correction_type multi-scan
_exptl_absorpt_process_details
;
STOE LANA, absorption correction by scaling of reflection intensities.
J. Koziskova, F. Hahn, J. Richter, J. Kozisek, "Comparison of different
absorption corrections on the model structure of tetrakis(\m~2~-acetato)-
diaqua-di-copper(II)", Acta Chimica Slovaca, vol. 9, no. 2, 2016, pp. 136 - 140.
Afterwards a spherical absorption correction was performed within STOE LANA.
;
_exptl_crystal_colour colorless
_exptl_crystal_density_diffrn 2.137
_exptl_crystal_description rhombus
_exptl_crystal_F_000 1668
_exptl_crystal_size_max 0.17
_exptl_crystal_size_mid 0.11
_exptl_crystal_size_min 0.08
_refine_diff_density_max 0.783
_refine_diff_density_min -2.406
_refine_diff_density_rms 0.183
_refine_ls_extinction_method none
_refine_ls_goodness_of_fit_ref 0.937
_refine_ls_hydrogen_treatment constr
_refine_ls_matrix_type full
_refine_ls_number_parameters 157
_refine_ls_number_reflns 2689
_refine_ls_number_restraints 126
_refine_ls_restrained_S_all 0.940
_refine_ls_R_factor_all 0.0662
_refine_ls_R_factor_gt 0.0429
_refine_ls_shift/su_max 0.000
_refine_ls_shift/su_mean 0.000
_refine_ls_structure_factor_coef Fsqd
_refine_ls_weighting_details 'w=1/[\s^2^(Fo^2^)+(0.0435P)^2^] where P=(Fo^2^+2Fc^2^)/3'
_refine_ls_weighting_scheme calc
_refine_ls_wR_factor_gt 0.0900
_refine_ls_wR_factor_ref 0.0974
_reflns_Friedel_coverage 0.000
_reflns_number_gt 1752
_reflns_number_total 2689
_reflns_threshold_expression 'I > 2\s(I)'
_cod_data_source_file d0dt03766d2.cif
_cod_data_source_block '[BMIm][Pb(AlCl4)3]'
_cod_depositor_comments 'Adding full bibliography for 7707523--7707525.cif.'
_cod_database_code 7707523
_shelx_shelxl_version_number 2017/1
_shelx_space_group_comment
;
The symmetry employed for this shelxl refinement is uniquely defined
by the following loop, which should always be used as a source of
symmetry information in preference to the above space-group names.
They are only intended as comments.
;
_olex2_refinement_description
;
1. Fixed Uiso
 At 1.2 times of:
  All C(H) groups, All C(H,H) groups
 At 1.5 times of:
  All C(H,H,H) groups
2. Uiso/Uaniso restraints and constraints
C4 \\sim N2 \\sim C2 \\sim C1 \\sim C8 \\sim C3 \\sim N1 \\sim C5 \\sim C6
\\sim C7: within 1.7A with sigma of 0.04 and sigma for terminal atoms of 0.08
within 1.7A
3. Rigid body (RIGU) restrains
 C4, N2, C2, C1, C8, C3, N1, C5, C6, C7
 with sigma for 1-2 distances of 0.004 and sigma for 1-3 distances of 0.004
4. Others
 Fixed Sof: N2(0.5) C3(0.5) H3(0.5) N1(0.5) C1(0.5) H1(0.5) C5(0.5) H5A(0.5)
 H5B(0.5) C8(0.5) H8A(0.5) H8B(0.5) H8C(0.5) C6(0.5) H6A(0.5) H6B(0.5) C7(0.5)
 H7A(0.5) H7B(0.5) H7C(0.5)
5.a Secondary CH2 refined with riding coordinates:
 C5(H5A,H5B), C6(H6A,H6B), C4(H4A,H4B)
5.b Aromatic/amide H refined with riding coordinates:
 C2(H2), C3(H3), C1(H1)
5.c Fitted pentagon refined as free rotating group:
 N2(C2,C3,N1,C1)
5.d Idealised Me refined as rotating group:
 C8(H8A,H8B,H8C), C7(H7A,H7B,H7C)
;
_olex2_submission_special_instructions 'No special instructions were received'

loop_
_space_group_symop_operation_xyz
'x, y, z'
'-x, y, -z+1/2'
'x+1/2, y+1/2, z'
'-x+1/2, y+1/2, -z+1/2'
'-x, -y, -z'
'x, -y, z-1/2'
'-x+1/2, -y+1/2, -z'
'x+1/2, -y+1/2, z-1/2'

loop_
_atom_site_label
_atom_site_type_symbol
_atom_site_fract_x
_atom_site_fract_y
_atom_site_fract_z
_atom_site_U_iso_or_equiv
_atom_site_adp_type
_atom_site_occupancy
_atom_site_site_symmetry_order
_atom_site_calc_flag
_atom_site_refinement_flags_posn
_atom_site_refinement_flags_adp
_atom_site_refinement_flags_occupancy
_atom_site_disorder_assembly
_atom_site_disorder_group
Pb01 Pb 0.500000 0.42496(3) 0.750000 0.04825(16) Uani 1 2 d S T P . .
Cl1 Cl 0.44294(13) 0.58060(13) 0.59862(18) 0.0596(5) Uani 1 1 d . . . . .
Cl2 Cl 0.32937(13) 0.52126(15) 0.33200(17) 0.0650(6) Uani 1 1 d . . . . .
Cl4 Cl 0.34349(14) 0.38723(13) 0.56552(17) 0.0586(5) Uani 1 1 d . . . . .
Cl5 Cl 0.55755(15) 0.26852(13) 0.64214(19) 0.0658(6) Uani 1 1 d . . . . .
Al1 Al 0.32592(14) 0.51750(15) 0.50860(19) 0.0486(5) Uani 1 1 d . . . . .
Al2 Al 0.500000 0.1821(2) 0.750000 0.0548(8) Uani 1 2 d S T P . .
Cl3 Cl 0.20702(14) 0.57107(16) 0.5426(2) 0.0782(7) Uani 1 1 d . . . . .
Cl6 Cl 0.39978(18) 0.10760(16) 0.6540(2) 0.0856(7) Uani 1 1 d . . . . .
N2 N 0.1424(11) 0.7129(10) 0.2214(13) 0.097(7) Uani 0.5 1 d G U P A -1
C2 C 0.1121(11) 0.6477(12) 0.1399(11) 0.181(8) Uani 1 1 d G U . A -1
H2 H 0.131904 0.639349 0.070709 0.217 Uiso 1 1 calc R U . A -1
C3 C 0.0464(10) 0.5976(10) 0.1825(13) 0.157(11) Uani 0.5 1 d G U P A -1
H3 H 0.015505 0.550655 0.146143 0.189 Uiso 0.5 1 calc R U P A -1
N1 N 0.0360(8) 0.6318(8) 0.2903(11) 0.076(4) Uani 0.5 1 d G U P A -1
C1 C 0.0954(10) 0.7031(8) 0.3144(10) 0.071(4) Uani 0.5 1 d G U P A -1
H1 H 0.102263 0.737324 0.379561 0.085 Uiso 0.5 1 calc R U P A -1
C5 C -0.125(2) 0.629(2) 0.288(3) 0.146(9) Uani 0.5 1 d . U P A -1
H5A H -0.141027 0.591046 0.222307 0.175 Uiso 0.5 1 calc R U P A -1
H5B H -0.168362 0.619566 0.338266 0.175 Uiso 0.5 1 calc R U P A -1
C8 C 0.2098(15) 0.766(2) 0.233(3) 0.077(9) Uani 0.5 1 d . U P A -1
H8A H 0.247746 0.753038 0.178605 0.116 Uiso 0.5 1 calc R U P A -1
H8B H 0.243936 0.761535 0.309214 0.116 Uiso 0.5 1 calc R U P A -1
H8C H 0.187349 0.824106 0.220999 0.116 Uiso 0.5 1 calc R U P A -1
C6 C -0.129(2) 0.706(2) 0.255(3) 0.134(10) Uani 0.5 1 d . U P A -1
H6A H -0.151672 0.705513 0.172959 0.161 Uiso 0.5 1 calc R U P A -1
H6B H -0.067464 0.727386 0.264308 0.161 Uiso 0.5 1 calc R U P A -1
C4 C -0.0273(11) 0.6032(10) 0.3537(19) 0.159(6) Uani 1 1 d . U . A -1
H4A H -0.016352 0.629577 0.428880 0.190 Uiso 1 1 calc R U . A -1
H4B H -0.022842 0.541225 0.363189 0.190 Uiso 1 1 calc R U . A -1
C7 C -0.183(3) 0.773(3) 0.306(4) 0.153(16) Uani 0.5 1 d . U P A -1
H7A H -0.192612 0.822228 0.256062 0.230 Uiso 0.5 1 calc R U P A -1
H7B H -0.150567 0.790410 0.379067 0.230 Uiso 0.5 1 calc R U P A -1
H7C H -0.240131 0.749098 0.314587 0.230 Uiso 0.5 1 calc R U P A -1

loop_
_atom_site_aniso_label
_atom_site_aniso_U_11
_atom_site_aniso_U_22
_atom_site_aniso_U_33
_atom_site_aniso_U_23
_atom_site_aniso_U_13
_atom_site_aniso_U_12
Pb01 0.0529(2) 0.0452(2) 0.0445(3) 0.000 0.00212(17) 0.000
Cl1 0.0597(11) 0.0544(11) 0.0593(12) 0.0051(10) -0.0045(9) -0.0071(9)
Cl2 0.0604(12) 0.0916(16) 0.0415(12) 0.0066(11) 0.0050(9) -0.0100(11)
Cl4 0.0676(12) 0.0560(11) 0.0497(12) 0.0034(10) 0.0029(9) -0.0087(10)
Cl5 0.0862(14) 0.0523(11) 0.0638(14) 0.0037(10) 0.0267(11) 0.0064(10)
Al1 0.0472(12) 0.0562(14) 0.0415(13) 0.0019(11) 0.0052(10) 0.0008(10)
Al2 0.063(2) 0.0428(18) 0.057(2) 0.000 0.0054(16) 0.000
Cl3 0.0591(12) 0.1019(18) 0.0740(16) -0.0068(14) 0.0131(11) 0.0201(13)
Cl6 0.0879(16) 0.0733(14) 0.0895(19) -0.0186(14) -0.0018(13) -0.0129(13)
N2 0.098(12) 0.097(13) 0.117(12) -0.057(10) 0.078(10) -0.048(10)
C2 0.178(14) 0.232(16) 0.147(12) -0.100(12) 0.071(11) -0.120(12)
C3 0.18(2) 0.18(2) 0.121(14) -0.069(14) 0.044(14) -0.100(16)
N1 0.083(8) 0.073(8) 0.074(9) 0.007(7) 0.019(7) -0.011(6)
C1 0.066(9) 0.081(10) 0.072(10) -0.011(8) 0.029(8) -0.006(7)
C5 0.122(10) 0.153(17) 0.20(2) 0.057(17) 0.127(14) -0.014(15)
C8 0.037(8) 0.074(14) 0.12(3) -0.013(15) 0.016(10) -0.008(9)
C6 0.129(18) 0.115(18) 0.18(3) 0.013(15) 0.075(18) -0.050(13)
C4 0.136(10) 0.138(12) 0.225(15) 0.007(11) 0.096(10) -0.035(10)
C7 0.25(4) 0.12(2) 0.12(3) -0.04(2) 0.11(3) -0.07(2)

loop_
_atom_type_symbol
_atom_type_description
_atom_type_scat_dispersion_real
_atom_type_scat_dispersion_imag
_atom_type_scat_source
C C 0.0033 0.0016 'International Tables Vol C Tables 4.2.6.8 and 6.1.1.4'
H H 0.0000 0.0000 'International Tables Vol C Tables 4.2.6.8 and 6.1.1.4'
Al Al 0.0645 0.0514 'International Tables Vol C Tables 4.2.6.8 and 6.1.1.4'
Cl Cl 0.1484 0.1585 'International Tables Vol C Tables 4.2.6.8 and 6.1.1.4'
N N 0.0061 0.0033 'International Tables Vol C Tables 4.2.6.8 and 6.1.1.4'
Pb Pb -3.3944 10.1111 'International Tables Vol C Tables 4.2.6.8 and 6.1.1.4'

loop_
_geom_angle_atom_site_label_1
_geom_angle_atom_site_label_2
_geom_angle_atom_site_label_3
_geom_angle
_geom_angle_site_symmetry_1
_geom_angle_site_symmetry_3
_geom_angle_publ_flag
Cl1 Pb01 Cl1 74.95(10) 2_656 . ?
Cl2 Pb01 Cl1 78.60(7) 6_566 . ?
Cl2 Pb01 Cl1 76.03(7) 5_666 . ?
Cl2 Pb01 Cl1 78.60(7) 5_666 2_656 ?
Cl2 Pb01 Cl1 76.03(7) 6_566 2_656 ?
Cl2 Pb01 Cl2 147.88(10) 5_666 6_566 ?
Cl4 Pb01 Cl1 134.04(6) 2_656 . ?
Cl4 Pb01 Cl1 134.04(6) . 2_656 ?
Cl4 Pb01 Cl1 67.46(7) . . ?
Cl4 Pb01 Cl1 67.46(7) 2_656 2_656 ?
Cl4 Pb01 Cl2 115.16(8) 2_656 6_566 ?
Cl4 Pb01 Cl2 115.16(8) . 5_666 ?
Cl4 Pb01 Cl2 71.55(8) 2_656 5_666 ?
Cl4 Pb01 Cl2 71.55(8) . 6_566 ?
Cl4 Pb01 Cl4 157.35(9) 2_656 . ?
Cl5 Pb01 Cl1 118.16(8) 2_656 2_656 ?
Cl5 Pb01 Cl1 146.83(7) . 2_656 ?
Cl5 Pb01 Cl1 118.16(8) . . ?
Cl5 Pb01 Cl1 146.83(7) 2_656 . ?
Cl5 Pb01 Cl2 134.38(6) . 6_566 ?
Cl5 Pb01 Cl2 134.38(6) 2_656 5_666 ?
Cl5 Pb01 Cl2 75.93(8) 2_656 6_566 ?
Cl5 Pb01 Cl2 75.93(7) . 5_666 ?
Cl5 Pb01 Cl4 76.89(7) 2_656 2_656 ?
Cl5 Pb01 Cl4 84.43(7) 2_656 . ?
Cl5 Pb01 Cl4 76.89(7) . . ?
Cl5 Pb01 Cl4 84.43(7) . 2_656 ?
Cl5 Pb01 Cl5 68.90(10) . 2_656 ?
Al1 Cl1 Pb01 93.15(11) . . ?
Al1 Cl2 Pb01 119.87(12) . 5_666 ?
Al1 Cl4 Pb01 94.88(10) . . ?
Al2 Cl5 Pb01 94.40(11) . . ?
Cl1 Al1 Cl4 103.33(13) . . ?
Cl2 Al1 Cl1 108.96(13) . . ?
Cl2 Al1 Cl4 108.55(13) . . ?
Cl3 Al1 Cl1 112.54(14) . . ?
Cl3 Al1 Cl2 110.70(14) . . ?
Cl3 Al1 Cl4 112.44(13) . . ?
Cl5 Al2 Cl5 102.30(18) 2_656 . ?
Cl6 Al2 Cl5 110.30(11) . 2_656 ?
Cl6 Al2 Cl5 110.58(12) . . ?
Cl6 Al2 Cl5 110.58(11) 2_656 2_656 ?
Cl6 Al2 Cl5 110.30(11) 2_656 . ?
Cl6 Al2 Cl6 112.3(2) 2_656 . ?
C2 N2 C1 108.0 . . ?
C8 N2 C2 133(2) . . ?
C8 N2 C1 118(2) . . ?
N2 C2 H2 126.0 . . ?
N2 C2 C3 108.0 . . ?
C3 C2 H2 126.0 . . ?
C2 C3 H3 126.0 . . ?
N1 C3 C2 108.0 . . ?
N1 C3 H3 126.0 . . ?
C3 N1 C1 108.0 . . ?
C4 N1 C3 124.3(12) . . ?
C4 N1 C1 127.5(12) . . ?
N2 C1 H1 126.0 . . ?
N1 C1 N2 108.0 . . ?
N1 C1 H1 126.0 . . ?
H5A C5 H5B 107.9 . . ?
C6 C5 H5A 109.1 . . ?
C6 C5 H5B 109.1 . . ?
C6 C5 C4 112(3) . . ?
C4 C5 H5A 109.1 . . ?
C4 C5 H5B 109.1 . . ?
N2 C8 H8A 109.5 . . ?
N2 C8 H8B 109.5 . . ?
N2 C8 H8C 109.5 . . ?
H8A C8 H8B 109.5 . . ?
H8A C8 H8C 109.5 . . ?
H8B C8 H8C 109.5 . . ?
C5 C6 H6A 106.9 . . ?
C5 C6 H6B 106.9 . . ?
C5 C6 C7 122(4) . . ?
H6A C6 H6B 106.7 . . ?
C7 C6 H6A 106.9 . . ?
C7 C6 H6B 106.9 . . ?
N1 C4 C5 108.5(17) . . ?
N1 C4 H4A 110.0 . . ?
N1 C4 H4B 110.0 . . ?
C5 C4 H4A 110.0 . . ?
C5 C4 H4B 110.0 . . ?
H4A C4 H4B 108.4 . . ?
C6 C7 H7A 109.5 . . ?
C6 C7 H7B 109.5 . . ?
C6 C7 H7C 109.5 . . ?
H7A C7 H7B 109.5 . . ?
H7A C7 H7C 109.5 . . ?
H7B C7 H7C 109.5 . . ?

loop_
_geom_bond_atom_site_label_1
_geom_bond_atom_site_label_2
_geom_bond_distance
_geom_bond_site_symmetry_2
_geom_bond_publ_flag
Pb01 Cl1 3.046(3) . ?
Pb01 Cl1 3.046(3) 2_656 ?
Pb01 Cl2 3.019(3) 6_566 ?
Pb01 Cl2 3.019(3) 5_666 ?
Pb01 Cl4 2.984(3) 2_656 ?
Pb01 Cl4 2.984(3) . ?
Pb01 Cl5 2.946(3) . ?
Pb01 Cl5 2.946(3) 2_656 ?
Cl1 Al1 2.134(3) . ?
Cl2 Al1 2.108(3) . ?
Cl4 Al1 2.135(3) . ?
Cl5 Al2 2.140(3) . ?
Al1 Cl3 2.076(3) . ?
Al2 Cl6 2.078(3) . ?
Al2 Cl6 2.078(3) 2_656 ?
N2 C2 1.4200 . ?
N2 C1 1.4200 . ?
N2 C8 1.30(3) . ?
C2 H2 0.9300 . ?
C2 C3 1.4200 . ?
C3 H3 0.9300 . ?
C3 N1 1.4200 . ?
N1 C1 1.4200 . ?
N1 C4 1.386(15) . ?
C1 H1 0.9300 . ?
C5 H5A 0.9700 . ?
C5 H5B 0.9700 . ?
C5 C6 1.27(4) . ?
C5 C4 1.59(4) . ?
C8 H8A 0.9600 . ?
C8 H8B 0.9600 . ?
C8 H8C 0.9600 . ?
C6 H6A 0.9700 . ?
C6 H6B 0.9700 . ?
C6 C7 1.51(5) . ?
C4 H4A 0.9700 . ?
C4 H4B 0.9700 . ?
C7 H7A 0.9600 . ?
C7 H7B 0.9600 . ?
C7 H7C 0.9600 . ?

loop_
_geom_torsion_atom_site_label_1
_geom_torsion_atom_site_label_2
_geom_torsion_atom_site_label_3
_geom_torsion_atom_site_label_4
_geom_torsion
_geom_torsion_site_symmetry_1
_geom_torsion_site_symmetry_2
_geom_torsion_site_symmetry_3
_geom_torsion_site_symmetry_4
_geom_torsion_publ_flag
N2 C2 C3 N1 0.0 . . . . ?
C2 N2 C1 N1 0.0 . . . . ?
C2 C3 N1 C1 0.0 . . . . ?
C2 C3 N1 C4 175.1(17) . . . . ?
C3 N1 C1 N2 0.0 . . . . ?
C3 N1 C4 C5 -68(2) . . . . ?
C1 N2 C2 C3 0.0 . . . . ?
C1 N1 C4 C5 106(2) . . . . ?
C8 N2 C2 C3 168(3) . . . . ?
C8 N2 C1 N1 -170(3) . . . . ?
C6 C5 C4 N1 -47(4) . . . . ?
C4 N1 C1 N2 -174.9(18) . . . . ?
C4 C5 C6 C7 -112(4) . . . . ?
